data_1576282
loop_
_publ_author_name
'Kamin, Ashlyn A.'
'Schuster, Nathaniel J.'
'Xie, Haomiao'
'Le, Phuong H.'
'Snook, Kathleen M.'
'Krajewski, Sebastian'
'Kaminsky, Werner'
'Farha, Omar K.'
'Jasti, Ramesh'
'Xiao, Dianne J.'

_publ_section_title
;
 Permanently porous cycloparaphenylene nanohoops <i>via</i> supramolecular
 engineering.
;
_journal_name_full 'Chemical science'
_journal_paper_doi 10.1039/d5sc07685d
_journal_year 2025
_chemical_formula_moiety 'C18 H10 B2 Br2 O4'
_chemical_formula_sum 'C18 H10 B2 Br2 O4'
_chemical_formula_weight 471.7
_chemical_name_systematic 2BrB-ter
_space_group_IT_number 14
_space_group_name_Hall '-P 2yn'
_space_group_name_H-M_alt 'P 1 21/n 1'
_symmetry_cell_setting monoclinic
_symmetry_Int_Tables_number 14
_symmetry_space_group_name_Hall '-P 2yn'
_symmetry_space_group_name_H-M 'P 1 21/n 1'
_atom_sites_solution_hydrogens geom
_atom_sites_solution_primary dual
_atom_sites_solution_secondary difmap
_audit_conform_dict_location ftp://ftp.iucr.org/pub/cif_core.dic
_audit_conform_dict_name cif_core.dic
_audit_conform_dict_version 2.4.5
_audit_creation_date 2025-02-24T13:32:32-00:00
_audit_creation_method 'WinGX routine CIF_UPDATE'
_audit_update_record
;
2025-09-02 deposited with the CCDC.	2025-11-14 downloaded from the CCDC.
;
_cell_angle_alpha 90
_cell_angle_beta 92.450(17)
_cell_angle_gamma 90
_cell_formula_units_Z 2
_cell_length_a 3.8913(10)
_cell_length_b 9.754(3)
_cell_length_c 21.717(6)
_cell_measurement_reflns_used 1822
_cell_measurement_temperature 100(2)
_cell_measurement_theta_max 21.09
_cell_measurement_theta_min 3.75
_cell_measurement_wavelength 0.71073
_cell_volume 823.5(4)
_computing_cell_refinement 'SAINT V8.38A integration software'
_computing_data_collection 'Bruker APEX2 software'
_computing_data_reduction 'SORTAV (Blessing, 1995)'
_computing_molecular_graphics 'ORTEP-3 for Windows (Farrugia, 2012)'
_computing_publication_material 'WinGX publication routines (Farrugia, 2012)'
_computing_structure_refinement 'SHELXL-2019/2 (Sheldrick, 2019)'
_computing_structure_solution 'SHELXS-2013 (Sheldrick, 2008)'
_diffrn_ambient_temperature 100(2)
_diffrn_detector 'APEX-II CCD'
_diffrn_measured_fraction_theta_full 1
_diffrn_measured_fraction_theta_max 0.99
_diffrn_measurement_device '\k-geometry diffractometer'
_diffrn_measurement_device_type 'Bruker APEX-II'
_diffrn_measurement_method '\f or \w oscillation scans'
_diffrn_orient_matrix_UB_11 0.072012
_diffrn_orient_matrix_UB_12 0.090692
_diffrn_orient_matrix_UB_13 -0.016636
_diffrn_orient_matrix_UB_21 0.056677
_diffrn_orient_matrix_UB_22 -0.044947
_diffrn_orient_matrix_UB_23 -0.039635
_diffrn_orient_matrix_UB_31 -0.240492
_diffrn_orient_matrix_UB_32 0.016564
_diffrn_orient_matrix_UB_33 -0.016464
_diffrn_radiation_monochromator graphite
_diffrn_radiation_probe x-ray
_diffrn_radiation_type MoK\a
_diffrn_radiation_wavelength 0.71073
_diffrn_reflns_av_R_equivalents 0.1516
_diffrn_reflns_av_unetI/netI 0.2343
_diffrn_reflns_Laue_measured_fraction_full 1
_diffrn_reflns_Laue_measured_fraction_max 0.99
_diffrn_reflns_limit_h_max 4
_diffrn_reflns_limit_h_min -4
_diffrn_reflns_limit_k_max 11
_diffrn_reflns_limit_k_min -11
_diffrn_reflns_limit_l_max 26
_diffrn_reflns_limit_l_min -26
_diffrn_reflns_number 20792
_diffrn_reflns_point_group_measured_fraction_full 1
_diffrn_reflns_point_group_measured_fraction_max 0.99
_diffrn_reflns_theta_full 25.242
_diffrn_reflns_theta_max 25.424
_diffrn_reflns_theta_min 1.877
_diffrn_source 'sealed x-ray tube'
_diffrn_standards_number 0
_exptl_absorpt_coefficient_mu 4.944
_exptl_absorpt_correction_T_max 0.745
_exptl_absorpt_correction_T_min 0.531
_exptl_absorpt_correction_type multi-scan
_exptl_absorpt_process_details
;
        SADABS-2016/2 - Bruker AXS area detector scaling and absorption correcti
;
_exptl_crystal_colour colourless
_exptl_crystal_density_diffrn 1.902
_exptl_crystal_density_method 'not measured'
_exptl_crystal_description shard
_exptl_crystal_F_000 460
_exptl_crystal_size_max 0.1
_exptl_crystal_size_mid 0.02
_exptl_crystal_size_min 0.02
_refine_diff_density_max 1.837
_refine_diff_density_min -1.54
_refine_diff_density_rms 0.211
_refine_ls_extinction_method none
_refine_ls_goodness_of_fit_ref 0.985
_refine_ls_hydrogen_treatment constr
_refine_ls_matrix_type full
_refine_ls_number_constraints 0
_refine_ls_number_parameters 107
_refine_ls_number_reflns 20792
_refine_ls_number_restraints 0
_refine_ls_restrained_S_all 0.985
_refine_ls_R_factor_all 0.1783
_refine_ls_R_factor_gt 0.0952
_refine_ls_shift/su_max 0
_refine_ls_shift/su_mean 0
_refine_ls_structure_factor_coef Fsqd
_refine_ls_weighting_details 'w=1/[\s^2^(Fo^2^)+(0.0900P)^2^] where P=(Fo^2^+2Fc^2^)/3'
_refine_ls_weighting_scheme calc
_refine_ls_wR_factor_gt 0.2173
_refine_ls_wR_factor_ref 0.2661
_reflns_Friedel_coverage 0
_reflns_number_gt 11375
_reflns_number_total 20792
_reflns_threshold_expression 'I > 2\s(I)'
_cod_data_source_file d5sc07685d2.cif
_cod_data_source_block 2BrB-ter
_cod_original_sg_symbol_H-M 'P 21/n'
_cod_database_code 1576282
_shelx_estimated_absorpt_t_min 0.638
_shelx_estimated_absorpt_t_max 0.908
_shelx_shelxl_version_number 2019/3

loop_
_symmetry_equiv_pos_as_xyz
'x, y, z'
'-x+1/2, y+1/2, -z+1/2'
'-x, -y, -z'
'x-1/2, -y-1/2, z-1/2'

loop_
_atom_site_label
_atom_site_type_symbol
_atom_site_fract_x
_atom_site_fract_y
_atom_site_fract_z
_atom_site_U_iso_or_equiv
_atom_site_adp_type
_atom_site_occupancy
_atom_site_site_symmetry_order
_atom_site_calc_flag
_atom_site_refinement_flags_posn
_atom_site_refinement_flags_adp
_atom_site_refinement_flags_occupancy
_atom_site_disorder_assembly
_atom_site_disorder_group
C1 C 0.125(5) 0.1247(17) 0.4911(9) 0.022(5) Uani 1 1 d . . . . .
C2 C 0.132(4) 0.067(2) 0.5494(8) 0.023(4) Uani 1 1 d . . . . .
C3 C 0.010(5) -0.0629(19) 0.5617(8) 0.020(4) Uani 1 1 d . . . . .
C4 C 0.015(3) -0.1278(12) 0.6238(4) 0.026(5) Uani 1 1 d G . . . .
C5 C 0.123(3) -0.2630(11) 0.6310(5) 0.023(5) Uani 1 1 d G . . . .
H5 H 0.192308 -0.313665 0.596311 0.028 Uiso 1 1 calc R U . . .
C6 C 0.128(3) -0.3239(9) 0.6889(6) 0.028(5) Uani 1 1 d G . . . .
H6 H 0.202168 -0.416278 0.693766 0.033 Uiso 1 1 calc R U . . .
C7 C 0.026(3) -0.2497(12) 0.7396(4) 0.032(6) Uani 1 1 d G . . . .
H7 H 0.030486 -0.291398 0.779165 0.039 Uiso 1 1 calc R U . . .
C8 C -0.081(3) -0.1146(12) 0.7324(5) 0.033(6) Uani 1 1 d G . . . .
H8 H -0.151059 -0.063904 0.767111 0.04 Uiso 1 1 calc R U . . .
C9 C -0.087(3) -0.0536(9) 0.6746(6) 0.023(5) Uani 1 1 d G . . . .
H9 H -0.160922 0.038712 0.669656 0.028 Uiso 1 1 calc R U . . .
B1 B 0.395(6) 0.264(2) 0.5565(12) 0.026(6) Uani 1 1 d . . . . .
O1 O 0.289(3) 0.2524(12) 0.4936(6) 0.023(3) Uani 1 1 d . . . . .
O2 O 0.305(3) 0.1554(13) 0.5906(6) 0.025(3) Uani 1 1 d . . . . .
Br1 Br 0.6456(5) 0.4181(2) 0.58648(10) 0.0310(7) Uani 1 1 d . . . . .

loop_
_atom_site_aniso_label
_atom_site_aniso_U_11
_atom_site_aniso_U_22
_atom_site_aniso_U_33
_atom_site_aniso_U_23
_atom_site_aniso_U_13
_atom_site_aniso_U_12
C1 0.026(11) 0.012(11) 0.029(13) -0.004(9) 0.006(10) 0.000(9)
C2 0.028(10) 0.028(12) 0.012(11) 0.001(10) 0.006(8) 0.004(11)
C3 0.026(10) 0.019(12) 0.016(11) -0.003(9) 0.001(8) 0.006(10)
C4 0.024(11) 0.036(14) 0.019(12) 0.004(9) 0.004(10) 0.000(10)
C5 0.028(12) 0.025(12) 0.018(12) -0.007(9) 0.009(9) -0.002(10)
C6 0.038(14) 0.020(12) 0.025(14) -0.002(10) -0.004(11) 0.000(10)
C7 0.033(13) 0.029(13) 0.035(15) 0.011(11) 0.006(11) -0.009(11)
C8 0.027(11) 0.039(15) 0.035(14) -0.011(11) 0.009(10) -0.009(11)
C9 0.038(12) 0.014(12) 0.018(12) 0.000(9) -0.002(9) 0.004(10)
B1 0.021(12) 0.011(13) 0.047(18) 0.004(12) 0.013(12) -0.001(11)
O1 0.029(8) 0.018(8) 0.023(8) 0.000(6) 0.007(6) 0.000(6)
O2 0.036(8) 0.024(8) 0.015(8) -0.007(6) 0.003(7) 0.000(7)
Br1 0.0361(11) 0.0283(12) 0.0289(12) -0.0032(12) 0.0034(8) -0.0056(17)

loop_
_atom_type_symbol
_atom_type_description
_atom_type_scat_dispersion_real
_atom_type_scat_dispersion_imag
_atom_type_scat_source
C C 0.0033 0.0016 'International Tables Vol C Tables 4.2.6.8 and 6.1.1.4'
H H 0 0 'International Tables Vol C Tables 4.2.6.8 and 6.1.1.4'
B B 0.0013 0.0007 'International Tables Vol C Tables 4.2.6.8 and 6.1.1.4'
O O 0.0106 0.006 'International Tables Vol C Tables 4.2.6.8 and 6.1.1.4'
Br Br -0.2901 2.4595 'International Tables Vol C Tables 4.2.6.8 and 6.1.1.4'

loop_
_geom_angle_atom_site_label_1
_geom_angle_atom_site_label_2
_geom_angle_atom_site_label_3
_geom_angle
_geom_angle_site_symmetry_1
_geom_angle_site_symmetry_3
_geom_angle_publ_flag
C3 C1 C2 125.1(17) 3_556 . ?
C3 C1 O1 125.4(18) 3_556 . ?
C2 C1 O1 109.5(17) . . ?
C3 C2 C1 123.7(17) . . ?
C3 C2 O2 127.0(16) . . ?
C1 C2 O2 109.0(17) . . ?
C1 C3 C2 111.2(16) 3_556 . ?
C1 C3 C4 123.8(17) 3_556 . ?
C2 C3 C4 125.0(15) . . ?
C5 C4 C9 120 . . ?
C5 C4 C3 119.8(11) . . ?
C9 C4 C3 120.2(11) . . ?
C4 C5 C6 120 . . ?
C4 C5 H5 120 . . ?
C6 C5 H5 120 . . ?
C7 C6 C5 120 . . ?
C7 C6 H6 120 . . ?
C5 C6 H6 120 . . ?
C8 C7 C6 120 . . ?
C8 C7 H7 120 . . ?
C6 C7 H7 120 . . ?
C7 C8 C9 120 . . ?
C7 C8 H8 120 . . ?
C9 C8 H8 120 . . ?
C8 C9 C4 120 . . ?
C8 C9 H9 120 . . ?
C4 C9 H9 120 . . ?
O2 B1 O1 113.1(17) . . ?
O2 B1 Br1 125.4(18) . . ?
O1 B1 Br1 121.5(15) . . ?
C1 O1 B1 103.0(14) . . ?
B1 O2 C2 105.3(16) . . ?

loop_
_geom_bond_atom_site_label_1
_geom_bond_atom_site_label_2
_geom_bond_distance
_geom_bond_site_symmetry_2
_geom_bond_publ_flag
C1 C3 1.38(2) 3_556 ?
C1 C2 1.39(2) . ?
C1 O1 1.40(2) . ?
C2 C3 1.38(2) . ?
C2 O2 1.39(2) . ?
C3 C4 1.489(19) . ?
C4 C5 1.39 . ?
C4 C9 1.39 . ?
C5 C6 1.39 . ?
C5 H5 0.95 . ?
C6 C7 1.39 . ?
C6 H6 0.95 . ?
C7 C8 1.39 . ?
C7 H7 0.95 . ?
C8 C9 1.39 . ?
C8 H8 0.95 . ?
C9 H9 0.95 . ?
B1 O2 1.35(2) . ?
B1 O1 1.42(3) . ?
B1 Br1 1.89(2) . ?

loop_
_geom_torsion_atom_site_label_1
_geom_torsion_atom_site_label_2
_geom_torsion_atom_site_label_3
_geom_torsion_atom_site_label_4
_geom_torsion
_geom_torsion_site_symmetry_1
_geom_torsion_site_symmetry_2
_geom_torsion_site_symmetry_3
_geom_torsion_site_symmetry_4
_geom_torsion_publ_flag
C3 C1 C2 C3 2(3) 3_556 . . . ?
O1 C1 C2 C3 -175.8(16) . . . . ?
C3 C1 C2 O2 176.7(17) 3_556 . . . ?
O1 C1 C2 O2 -1(2) . . . . ?
C1 C2 C3 C1 -1(3) . . . 3_556 ?
O2 C2 C3 C1 -175.5(16) . . . 3_556 ?
C1 C2 C3 C4 -180.0(17) . . . . ?
O2 C2 C3 C4 6(3) . . . . ?
C1 C3 C4 C5 47(2) 3_556 . . . ?
C2 C3 C4 C5 -134.8(15) . . . . ?
C1 C3 C4 C9 -133.5(15) 3_556 . . . ?
C2 C3 C4 C9 45(2) . . . . ?
C9 C4 C5 C6 0 . . . . ?
C3 C4 C5 C6 179.7(14) . . . . ?
C4 C5 C6 C7 0 . . . . ?
C5 C6 C7 C8 0 . . . . ?
C6 C7 C8 C9 0 . . . . ?
C7 C8 C9 C4 0 . . . . ?
C5 C4 C9 C8 0 . . . . ?
C3 C4 C9 C8 -179.7(14) . . . . ?
C3 C1 O1 B1 -176.8(19) 3_556 . . . ?
C2 C1 O1 B1 1(2) . . . . ?
O2 B1 O1 C1 0(2) . . . . ?
Br1 B1 O1 C1 178.3(14) . . . . ?
O1 B1 O2 C2 0(2) . . . . ?
Br1 B1 O2 C2 -178.6(15) . . . . ?
C3 C2 O2 B1 175.4(19) . . . . ?
C1 C2 O2 B1 0(2) . . . . ?
